data_7708020
loop_
_publ_author_name
'Tidwell, John R.'
'Dutton, Jason L.'
'Martin, Caleb D.'

_publ_section_title
;
 Antimony diiminopyridine complexes
;
_journal_issue 34
_journal_name_full 'Dalton Transactions'
_journal_page_first 11716
_journal_page_last 11719
_journal_paper_doi 10.1039/D1DT02085D
_journal_volume 50
_journal_year 2021
_chemical_formula_moiety 'C31 H39 Cl2 N3 Sb, C F3 O3 S, 0.5(C8 H10)'
_chemical_formula_sum 'C36 H43.5 Cl2 F3 N3 O3 S Sb'
_chemical_formula_weight 847.94
_chemical_name_systematic 2H
_chemical_properties_physical Air-sensitive,Moisture-sensitive
_space_group_crystal_system orthorhombic
_space_group_IT_number 33
_space_group_name_Hall 'P 2c -2n'
_space_group_name_H-M_alt 'P n a 21'
_atom_sites_solution_hydrogens geom
_atom_sites_solution_primary direct
_audit_creation_method SHELXL-2013
_audit_update_record
;
2021-06-22 deposited with the CCDC.	2021-08-11 downloaded from the CCDC.
;
_cell_angle_alpha 90
_cell_angle_beta 90
_cell_angle_gamma 90
_cell_formula_units_Z 8
_cell_length_a 20.2985(8)
_cell_length_b 28.7063(12)
_cell_length_c 16.5024(7)
_cell_measurement_reflns_used 9928
_cell_measurement_temperature 150(2)
_cell_measurement_theta_max 28.28
_cell_measurement_theta_min 2.46
_cell_volume 9615.9(7)
_computing_cell_refinement 'Bruker SAINT'
_computing_data_collection 'Bruker APEX2'
_computing_data_reduction 'Bruker SAINT'
_computing_molecular_graphics 'Bruker SHELXTL'
_computing_publication_material 'Bruker SHELXTL'
_computing_structure_refinement 'SHELXL-2013 (Sheldrick, 2013)'
_computing_structure_solution 'SHELXS-97 (Sheldrick 2008)'
_diffrn_ambient_temperature 150(2)
_diffrn_measured_fraction_theta_full 0.998
_diffrn_measured_fraction_theta_max 0.998
_diffrn_measurement_device_type 'Bruker APEX-II CCD'
_diffrn_measurement_method '\f and \w scans'
_diffrn_radiation_type MoK\a
_diffrn_radiation_wavelength 0.71073
_diffrn_reflns_av_R_equivalents 0.0625
_diffrn_reflns_av_unetI/netI 0.0459
_diffrn_reflns_Laue_measured_fraction_full 0.998
_diffrn_reflns_Laue_measured_fraction_max 0.998
_diffrn_reflns_limit_h_max 26
_diffrn_reflns_limit_h_min -26
_diffrn_reflns_limit_k_max 37
_diffrn_reflns_limit_k_min -32
_diffrn_reflns_limit_l_max 21
_diffrn_reflns_limit_l_min -21
_diffrn_reflns_number 128896
_diffrn_reflns_point_group_measured_fraction_full 0.998
_diffrn_reflns_point_group_measured_fraction_max 0.999
_diffrn_reflns_theta_full 25.242
_diffrn_reflns_theta_max 27.877
_diffrn_reflns_theta_min 2.353
_exptl_absorpt_coefficient_mu 0.770
_exptl_absorpt_correction_T_max 0.611
_exptl_absorpt_correction_T_min 0.524
_exptl_absorpt_correction_type multi-scan
_exptl_absorpt_process_details SADabs
_exptl_crystal_colour red
_exptl_crystal_density_diffrn 1.171
_exptl_crystal_description block
_exptl_crystal_F_000 3460
_exptl_crystal_recrystallization_method 'Vapor Diffusion benzene/m-xylene'
_exptl_crystal_size_max 0.563
_exptl_crystal_size_mid 0.340
_exptl_crystal_size_min 0.336
_refine_diff_density_max 2.067
_refine_diff_density_min -0.713
_refine_diff_density_rms 0.083
_refine_ls_abs_structure_details
; 
 Refined as an inversion twin. 
;
_refine_ls_abs_structure_Flack 0.484(17)
_refine_ls_extinction_method none
_refine_ls_goodness_of_fit_ref 1.063
_refine_ls_hydrogen_treatment constr
_refine_ls_matrix_type full
_refine_ls_number_parameters 902
_refine_ls_number_reflns 22915
_refine_ls_number_restraints 1
_refine_ls_restrained_S_all 1.063
_refine_ls_R_factor_all 0.0529
_refine_ls_R_factor_gt 0.0451
_refine_ls_shift/su_max 0.008
_refine_ls_shift/su_mean 0.000
_refine_ls_structure_factor_coef Fsqd
_refine_ls_weighting_details 'w=1/[\s^2^(Fo^2^)+(0.0703P)^2^] where P=(Fo^2^+2Fc^2^)/3'
_refine_ls_weighting_scheme calc
_refine_ls_wR_factor_gt 0.1121
_refine_ls_wR_factor_ref 0.1157
_reflns_Friedel_coverage 0.934
_reflns_Friedel_fraction_full 0.999
_reflns_Friedel_fraction_max 0.999
_reflns_number_gt 19911
_reflns_number_total 22915
_reflns_threshold_expression 'I > 2\s(I)'
_cod_data_source_file d1dt02085d1.cif
_cod_data_source_block 2H
_cod_depositor_comments
;
The following automatic conversions were performed:

data item '_exptl_absorpt_correction_type' value 'MULTI-SCAN' was
changed to 'multi-scan' in accordance with the
/home/data/users/saulius/crontab/automatic-downloads/rss-feeds/RSC/lib/dictionaries/cif_core.dic
dictionary named 'cif_core.dic' version 2.4.2 last updated on
2011-04-26.

data item '_atom_sites_solution_primary' value 'DIRECT METHODS' was
changed to 'direct'.

Automatic conversion script
Id: cif_fix_values 7556 2019-12-06 15:28:31Z antanas 

 Adding full bibliography for 7708018--7708020.cif.

2024-09-23
Z value and formula fixed to values more according to usual
chemical conventions.                 miguel
;
_cod_original_formula_sum 'C72 H87 Cl4 F6 N6 O6 S2 Sb2'
_cod_original_formula_weight 1695.89
_cod_original_formula_moiety 'C31 H38 Cl2 N3 Sb, C31 H39 Cl2 N3 Sb, 2(C F3 O3 S), C8 H10'
_cod_original_formula_units_Z 4
_cod_database_code 7708020
_shelx_space_group_comment
; 
The symmetry employed for this shelxl refinement is uniquely defined 
by the following loop, which should always be used as a source of 
symmetry information in preference to the above space-group names. 
They are only intended as comments. 
;
_shelx_estimated_absorpt_t_min 0.671
_shelx_estimated_absorpt_t_max 0.782
_platon_squeeze_void_probe_radius 1.20
_shelxl_version_number 2013-3

loop_
_space_group_symop_operation_xyz
'x, y, z'
'-x, -y, z+1/2'
'x+1/2, -y+1/2, z'
'-x+1/2, y+1/2, z+1/2'

loop_
_atom_site_label
_atom_site_type_symbol
_atom_site_fract_x
_atom_site_fract_y
_atom_site_fract_z
_atom_site_U_iso_or_equiv
_atom_site_adp_type
_atom_site_occupancy
_atom_site_site_symmetry_order
_atom_site_calc_flag
_atom_site_refinement_flags_posn
_atom_site_refinement_flags_adp
_atom_site_refinement_flags_occupancy
_atom_site_disorder_assembly
_atom_site_disorder_group
C1 C 0.0778(3) 0.09216(19) 0.9610(3) 0.0311(11) Uani 1 1 d . . . . .
C2 C 0.0846(3) 0.0522(2) 1.0081(3) 0.0352(12) Uani 1 1 d . . . . .
H2 H 0.1032 0.0538 1.0608 0.042 Uiso 1 1 calc R U . . .
C3 C 0.0639(3) 0.0107(2) 0.9763(4) 0.0402(14) Uani 1 1 d . . . . .
H3 H 0.0677 -0.0170 1.0076 0.048 Uiso 1 1 calc R U . . .
C4 C 0.0375(3) 0.0087(2) 0.8993(4) 0.0370(13) Uani 1 1 d . . . . .
H4 H 0.0226 -0.0201 0.8775 0.044 Uiso 1 1 calc R U . . .
C5 C 0.0332(3) 0.04893(18) 0.8547(3) 0.0287(11) Uani 1 1 d . . . . .
C6 C 0.0073(2) 0.05217(19) 0.7716(3) 0.0302(11) Uani 1 1 d . . . . .
H6 H -0.0075 0.0250 0.7443 0.036 Uiso 1 1 calc R U . . .
C7 C 0.0990(3) 0.13853(19) 0.9881(3) 0.0334(12) Uani 1 1 d . . . . .
H7 H 0.1191 0.1424 1.0397 0.040 Uiso 1 1 calc R U . . .
C8 C -0.0172(3) 0.09647(19) 0.6525(3) 0.0303(12) Uani 1 1 d . . . . .
C9 C 0.0284(3) 0.09078(17) 0.5913(3) 0.0311(11) Uani 1 1 d . . . . .
C10 C 0.0083(3) 0.1006(2) 0.5117(4) 0.0398(14) Uani 1 1 d . . . . .
H10 H 0.0386 0.0971 0.4682 0.048 Uiso 1 1 calc R U . . .
C11 C -0.0540(3) 0.1151(2) 0.4967(4) 0.0444(16) Uani 1 1 d . . . . .
H11 H -0.0661 0.1239 0.4432 0.053 Uiso 1 1 calc R U . . .
C12 C -0.0998(3) 0.1173(2) 0.5574(4) 0.0458(15) Uani 1 1 d . . . . .
H12 H -0.1441 0.1248 0.5443 0.055 Uiso 1 1 calc R U . . .
C13 C -0.0827(3) 0.1086(2) 0.6399(4) 0.0389(13) Uani 1 1 d . . . . .
C14 C 0.0984(3) 0.0707(2) 0.6067(4) 0.0392(13) Uani 1 1 d . . . . .
H14 H 0.1080 0.0744 0.6658 0.047 Uiso 1 1 calc R U . . .
C15 C -0.1347(3) 0.1073(2) 0.7050(4) 0.0522(17) Uani 1 1 d . . . . .
H15 H -0.1120 0.1030 0.7582 0.063 Uiso 1 1 calc R U . . .
C16 C -0.1814(3) 0.0662(3) 0.6928(5) 0.0606(19) Uani 1 1 d . . . . .
H16A H -0.2133 0.0738 0.6502 0.091 Uiso 1 1 calc R U . . .
H16B H -0.2049 0.0599 0.7436 0.091 Uiso 1 1 calc R U . . .
H16C H -0.1561 0.0387 0.6769 0.091 Uiso 1 1 calc R U . . .
C17 C -0.1745(4) 0.1530(3) 0.7095(6) 0.064(2) Uani 1 1 d . . . . .
H17A H -0.1468 0.1777 0.7324 0.096 Uiso 1 1 calc R U . . .
H17B H -0.2132 0.1484 0.7441 0.096 Uiso 1 1 calc R U . . .
H17C H -0.1888 0.1620 0.6549 0.096 Uiso 1 1 calc R U . . .
C18 C 0.1516(3) 0.0966(3) 0.5608(5) 0.062(2) Uani 1 1 d . . . . .
H18A H 0.1946 0.0831 0.5736 0.093 Uiso 1 1 calc R U . . .
H18B H 0.1511 0.1295 0.5766 0.093 Uiso 1 1 calc R U . . .
H18C H 0.1434 0.0940 0.5025 0.093 Uiso 1 1 calc R U . . .
C19 C 0.0983(4) 0.0181(2) 0.5879(5) 0.0561(17) Uani 1 1 d . . . . .
H19A H 0.0897 0.0133 0.5301 0.084 Uiso 1 1 calc R U . . .
H19B H 0.0637 0.0028 0.6198 0.084 Uiso 1 1 calc R U . . .
H19C H 0.1412 0.0048 0.6020 0.084 Uiso 1 1 calc R U . . .
C20 C 0.1174(3) 0.21843(19) 0.9630(3) 0.0398(14) Uani 1 1 d . . . . .
C21 C 0.0730(4) 0.2553(2) 0.9800(3) 0.0430(15) Uani 1 1 d . . . . .
C22 C 0.1019(5) 0.2988(2) 1.0001(4) 0.067(3) Uani 1 1 d . . . . .
H22 H 0.0744 0.3242 1.0145 0.080 Uiso 1 1 calc R U . . .
C23 C 0.1710(5) 0.3049(3) 0.9991(5) 0.075(3) Uani 1 1 d . . . . .
H23 H 0.1888 0.3349 1.0094 0.090 Uiso 1 1 calc R U . . .
C24 C 0.2135(4) 0.2681(3) 0.9835(4) 0.0591(19) Uani 1 1 d . . . . .
H24 H 0.2599 0.2723 0.9850 0.071 Uiso 1 1 calc R U . . .
C25 C 0.1852(3) 0.2232(2) 0.9648(4) 0.0469(15) Uani 1 1 d . . . . .
C26 C 0.2359(4) 0.1849(3) 0.9482(5) 0.0599(19) Uani 1 1 d . . . . .
H26 H 0.2110 0.1569 0.9291 0.072 Uiso 1 1 calc R U . . .
C27 C 0.0013(4) 0.2463(2) 0.9841(4) 0.0496(17) Uani 1 1 d . . . . .
C28 C -0.0377(4) 0.2931(3) 0.9693(6) 0.076(3) Uani 1 1 d . . . . .
H28A H -0.0323 0.3136 1.0163 0.114 Uiso 1 1 calc R U . . .
H28B H -0.0845 0.2861 0.9616 0.114 Uiso 1 1 calc R U . . .
H28C H -0.0205 0.3086 0.9208 0.114 Uiso 1 1 calc R U . . .
C29 C -0.0170(4) 0.2225(3) 1.0631(5) 0.073(2) Uani 1 1 d . . . . .
H29A H 0.0054 0.1924 1.0666 0.110 Uiso 1 1 calc R U . . .
H29B H -0.0648 0.2177 1.0649 0.110 Uiso 1 1 calc R U . . .
H29C H -0.0036 0.2422 1.1087 0.110 Uiso 1 1 calc R U . . .
C30 C 0.2716(5) 0.1711(4) 1.0246(6) 0.090(3) Uani 1 1 d . . . . .
H30A H 0.3055 0.1480 1.0117 0.136 Uiso 1 1 calc R U . . .
H30B H 0.2401 0.1577 1.0632 0.136 Uiso 1 1 calc R U . . .
H30C H 0.2923 0.1987 1.0487 0.136 Uiso 1 1 calc R U . . .
C31 C 0.2831(4) 0.2004(4) 0.8765(7) 0.101(4) Uani 1 1 d . . . . .
H31A H 0.2577 0.2025 0.8261 0.151 Uiso 1 1 calc R U . . .
H31B H 0.3184 0.1774 0.8701 0.151 Uiso 1 1 calc R U . . .
H31C H 0.3023 0.2309 0.8890 0.151 Uiso 1 1 calc R U . . .
C32 C 0.4471(4) 0.9755(2) -0.1153(4) 0.060(2) Uani 1 1 d . . . . .
H32 H 0.4438 1.0012 -0.1514 0.072 Uiso 1 1 calc R U . . .
C33 C 0.4698(4) 0.9826(2) -0.0368(4) 0.0473(16) Uani 1 1 d . . . . .
H33 H 0.4855 1.0122 -0.0200 0.057 Uiso 1 1 calc R U . . .
C34 C 0.4689(3) 0.94451(18) 0.0169(3) 0.0324(11) Uani 1 1 d . . . . .
C35 C 0.4917(3) 0.94728(18) 0.1003(3) 0.0309(11) Uani 1 1 d . . . . .
H35 H 0.5096 0.9754 0.1214 0.037 Uiso 1 1 calc R U . . .
C36 C 0.4111(3) 0.84778(17) -0.1060(3) 0.0297(11) Uani 1 1 d . . . . .
H36 H 0.3995 0.8399 -0.1600 0.036 Uiso 1 1 calc R U . . .
C37 C 0.5151(3) 0.91040(17) 0.2257(3) 0.0290(11) Uani 1 1 d . . . . .
C38 C 0.4709(3) 0.90842(19) 0.2917(3) 0.0339(12) Uani 1 1 d . . . . .
C39 C 0.4980(4) 0.9049(2) 0.3682(4) 0.0419(15) Uani 1 1 d . . . . .
H39 H 0.4697 0.9033 0.4139 0.050 Uiso 1 1 calc R U . . .
C40 C 0.5651(4) 0.9036(2) 0.3795(4) 0.0526(19) Uani 1 1 d . . . . .
H40 H 0.5825 0.9003 0.4326 0.063 Uiso 1 1 calc R U . . .
C41 C 0.6075(3) 0.9071(2) 0.3142(4) 0.0494(15) Uani 1 1 d . . . . .
H41 H 0.6537 0.9074 0.3231 0.059 Uiso 1 1 calc R U . . .
C42 C 0.5835(3) 0.9102(2) 0.2362(4) 0.0394(14) Uani 1 1 d . . . . .
C43 C 0.3987(3) 0.76856(19) -0.0720(3) 0.0313(12) Uani 1 1 d . . . . .
C44 C 0.3392(3) 0.74751(19) -0.0510(3) 0.0379(13) Uani 1 1 d . . . . .
C45 C 0.3301(4) 0.7015(2) -0.0704(4) 0.0507(17) Uani 1 1 d . . . . .
H45 H 0.2907 0.6862 -0.0545 0.061 Uiso 1 1 calc R U . . .
C46 C 0.3782(4) 0.6769(2) -0.1134(4) 0.0541(17) Uani 1 1 d . . . . .
H46 H 0.3699 0.6458 -0.1298 0.065 Uiso 1 1 calc R U . . .
C47 C 0.4491(3) 0.7442(2) -0.1132(3) 0.0387(13) Uani 1 1 d . . . . .
C48 C 0.5146(3) 0.7655(2) -0.1358(4) 0.0422(14) Uani 1 1 d . . . . .
H48 H 0.5168 0.7974 -0.1120 0.051 Uiso 1 1 calc R U . . .
C49 C 0.5197(4) 0.7698(3) -0.2289(4) 0.0541(17) Uani 1 1 d . . . . .
H49A H 0.5227 0.7387 -0.2530 0.081 Uiso 1 1 calc R U . . .
H49B H 0.5592 0.7878 -0.2430 0.081 Uiso 1 1 calc R U . . .
H49C H 0.4806 0.7858 -0.2499 0.081 Uiso 1 1 calc R U . . .
C50 C 0.3980(3) 0.9146(2) 0.2789(3) 0.0426(14) Uani 1 1 d . . . . .
H50 H 0.3864 0.8991 0.2265 0.051 Uiso 1 1 calc R U . . .
C51 C 0.4368(3) 0.6972(2) -0.1319(4) 0.0464(15) Uani 1 1 d . . . . .
H51 H 0.4700 0.6793 -0.1580 0.056 Uiso 1 1 calc R U . . .
C52 C 0.5750(4) 0.7369(3) -0.1042(4) 0.0553(17) Uani 1 1 d . . . . .
H52A H 0.5713 0.7329 -0.0454 0.083 Uiso 1 1 calc R U . . .
H52B H 0.6158 0.7537 -0.1168 0.083 Uiso 1 1 calc R U . . .
H52C H 0.5758 0.7063 -0.1305 0.083 Uiso 1 1 calc R U . . .
C53 C 0.2839(3) 0.7756(2) -0.0108(4) 0.0459(15) Uani 1 1 d . . . . .
H53 H 0.3054 0.7970 0.0291 0.055 Uiso 1 1 calc R U . . .
C54 C 0.2489(3) 0.8054(3) -0.0701(5) 0.0584(19) Uani 1 1 d . . . . .
H54A H 0.2774 0.8314 -0.0861 0.088 Uiso 1 1 calc R U . . .
H54B H 0.2085 0.8176 -0.0454 0.088 Uiso 1 1 calc R U . . .
H54C H 0.2375 0.7869 -0.1180 0.088 Uiso 1 1 calc R U . . .
C55 C 0.3810(4) 0.9652(3) 0.2710(5) 0.066(2) Uani 1 1 d . . . . .
H55A H 0.3925 0.9815 0.3212 0.099 Uiso 1 1 calc R U . . .
H55B H 0.3337 0.9685 0.2607 0.099 Uiso 1 1 calc R U . . .
H55C H 0.4058 0.9788 0.2257 0.099 Uiso 1 1 calc R U . . .
C56 C 0.3570(4) 0.8911(3) 0.3461(4) 0.0579(18) Uani 1 1 d . . . . .
H56A H 0.3681 0.8579 0.3488 0.087 Uiso 1 1 calc R U . . .
H56B H 0.3100 0.8947 0.3340 0.087 Uiso 1 1 calc R U . . .
H56C H 0.3669 0.9059 0.3983 0.087 Uiso 1 1 calc R U . . .
C57 C 0.6334(3) 0.9150(3) 0.1667(4) 0.0509(17) Uani 1 1 d . . . . .
H57 H 0.6082 0.9149 0.1146 0.061 Uiso 1 1 calc R U . . .
C58 C 0.6683(4) 0.9626(3) 0.1742(5) 0.077(3) Uani 1 1 d . . . . .
H58A H 0.7041 0.9644 0.1345 0.115 Uiso 1 1 calc R U . . .
H58B H 0.6864 0.9660 0.2289 0.115 Uiso 1 1 calc R U . . .
H58C H 0.6366 0.9877 0.1639 0.115 Uiso 1 1 calc R U . . .
C70 C 0.4295(4) 0.9319(2) -0.1410(3) 0.0474(16) Uani 1 1 d . . . . .
H70 H 0.4177 0.9265 -0.1959 0.057 Uiso 1 1 calc R U . . .
C71 C 0.4293(3) 0.89578(18) -0.0853(3) 0.0303(11) Uani 1 1 d . . . . .
C72 C 0.6012(3) 0.2421(2) 0.7185(4) 0.0467(16) Uani 1 1 d . . . . .
C73 C 0.5441(3) 0.2250(2) 0.7529(4) 0.0465(16) Uani 1 1 d . . . . .
H73 H 0.5462 0.2053 0.7990 0.056 Uiso 1 1 calc R U . . .
C74 C 0.4822(4) 0.2371(3) 0.7190(5) 0.058(2) Uani 1 1 d . . . . .
C75 C 0.4841(4) 0.2650(3) 0.6501(5) 0.0536(19) Uani 1 1 d . . . . .
H75 H 0.4435 0.2738 0.6256 0.064 Uiso 1 1 calc R U . . .
C76 C 0.5399(4) 0.2800(3) 0.6167(5) 0.0538(18) Uani 1 1 d . . . . .
H76 H 0.5384 0.2983 0.5688 0.065 Uiso 1 1 calc R U . . .
C77 C 0.6675(4) 0.2284(3) 0.7531(5) 0.076(2) Uani 1 1 d . . . . .
H77A H 0.6617 0.2170 0.8087 0.114 Uiso 1 1 calc R U . . .
H77B H 0.6967 0.2556 0.7534 0.114 Uiso 1 1 calc R U . . .
H77C H 0.6869 0.2038 0.7197 0.114 Uiso 1 1 calc R U . . .
C78 C 0.5964(4) 0.2699(2) 0.6490(4) 0.0554(19) Uani 1 1 d . . . . .
H78 H 0.6355 0.2816 0.6248 0.066 Uiso 1 1 calc R U . . .
C79 C 0.4192(5) 0.2231(3) 0.7577(7) 0.090(3) Uani 1 1 d . . . . .
H79A H 0.4150 0.2386 0.8104 0.135 Uiso 1 1 calc R U . . .
H79B H 0.4188 0.1892 0.7655 0.135 Uiso 1 1 calc R U . . .
H79C H 0.3823 0.2321 0.7229 0.135 Uiso 1 1 calc R U . . .
C80 C 0.4615(5) 0.3991(3) 0.1926(6) 0.079(3) Uani 1 1 d . . . . .
C81 C 0.5666(7) 0.9048(4) 0.6655(9) 0.115(5) Uani 1 1 d . . . . .
C102 C 0.2346(4) 0.7462(3) 0.0363(4) 0.063(2) Uani 1 1 d . . . . .
H10A H 0.2088 0.7272 -0.0015 0.094 Uiso 1 1 calc R U . . .
H10B H 0.2049 0.7666 0.0668 0.094 Uiso 1 1 calc R U . . .
H10C H 0.2582 0.7258 0.0740 0.094 Uiso 1 1 calc R U . . .
C103 C 0.6801(4) 0.8741(3) 0.1656(5) 0.074(2) Uani 1 1 d . . . . .
H10D H 0.7134 0.8781 0.2080 0.110 Uiso 1 1 calc R U . . .
H10E H 0.7018 0.8723 0.1126 0.110 Uiso 1 1 calc R U . . .
H10F H 0.6555 0.8453 0.1754 0.110 Uiso 1 1 calc R U . . .
Cl1 Cl -0.06839(8) 0.14593(7) 0.89301(12) 0.0558(4) Uani 1 1 d . . . . .
Cl2 Cl 0.15373(7) 0.13682(5) 0.77441(8) 0.0386(3) Uani 1 1 d . . . . .
Cl3 Cl 0.33202(6) 0.88022(5) 0.08923(9) 0.0395(3) Uani 1 1 d . . . . .
Cl4 Cl 0.56103(7) 0.83640(5) 0.02661(10) 0.0431(4) Uani 1 1 d . . . . .
F1 F 0.6031(4) 0.9370(3) 0.6347(8) 0.201(5) Uani 1 1 d . . . . .
F2 F 0.5863(5) 0.8631(3) 0.6381(5) 0.149(3) Uani 1 1 d . . . . .
F3 F 0.5767(6) 0.9027(4) 0.7450(6) 0.187(5) Uani 1 1 d . . . . .
F4 F 0.4164(3) 0.4288(2) 0.2259(4) 0.117(2) Uani 1 1 d . . . . .
F5 F 0.4535(3) 0.3990(2) 0.1142(4) 0.104(2) Uani 1 1 d . . . . .
F6 F 0.4483(3) 0.35621(19) 0.2213(5) 0.115(2) Uani 1 1 d . . . . .
N1 N 0.0538(2) 0.09031(15) 0.8861(3) 0.0262(9) Uani 1 1 d . . . . .
N2 N 0.0049(2) 0.09101(15) 0.7372(3) 0.0276(9) Uani 1 1 d . . . . .
N3 N 0.0901(2) 0.17368(15) 0.9417(3) 0.0293(9) Uani 1 1 d . . . . .
N4 N 0.4490(2) 0.90222(16) -0.0088(3) 0.0267(9) Uani 1 1 d . . . . .
N5 N 0.4871(2) 0.91087(15) 0.1446(2) 0.0240(8) Uani 1 1 d . . . . .
N6 N 0.41088(19) 0.81721(15) -0.0514(2) 0.0256(9) Uani 1 1 d . . . . .
O1 O 0.4466(4) 0.87761(19) 0.6832(4) 0.090(2) Uani 1 1 d . . . . .
O2 O 0.4696(3) 0.95936(17) 0.6829(3) 0.0720(17) Uani 1 1 d . . . . .
O3 O 0.4787(5) 0.9154(3) 0.5600(4) 0.113(3) Uani 1 1 d . . . . .
O4 O 0.5412(4) 0.4162(2) 0.3107(4) 0.087(2) Uani 1 1 d . . . . .
O5 O 0.5845(3) 0.38359(17) 0.1846(3) 0.0736(17) Uani 1 1 d . . . . .
O6 O 0.5477(3) 0.46414(15) 0.1895(3) 0.0603(15) Uani 1 1 d . . . . .
S1 S 0.48016(15) 0.91515(7) 0.64500(10) 0.0717(7) Uani 1 1 d . . . . .
S2 S 0.54367(12) 0.41721(6) 0.22288(11) 0.0640(6) Uani 1 1 d . . . . .
Sb1 Sb 0.03864(2) 0.15515(2) 0.81659(2) 0.02942(9) Uani 1 1 d . . . . .
Sb2 Sb 0.44644(2) 0.84395(2) 0.07784(2) 0.02377(8) Uani 1 1 d . . . . .

loop_
_atom_site_aniso_label
_atom_site_aniso_U_11
_atom_site_aniso_U_22
_atom_site_aniso_U_33
_atom_site_aniso_U_23
_atom_site_aniso_U_13
_atom_site_aniso_U_12
C1 0.039(3) 0.028(3) 0.026(3) -0.002(2) 0.000(2) -0.002(2)
C2 0.049(3) 0.038(3) 0.019(2) 0.007(2) 0.000(2) -0.002(2)
C3 0.055(4) 0.032(3) 0.033(3) 0.007(3) 0.002(3) -0.005(3)
C4 0.044(3) 0.029(3) 0.039(3) 0.007(2) 0.005(2) -0.010(2)
C5 0.034(3) 0.025(3) 0.027(3) 0.003(2) 0.004(2) -0.003(2)
C6 0.032(3) 0.029(3) 0.029(3) -0.004(2) -0.003(2) -0.005(2)
C7 0.050(3) 0.033(3) 0.017(2) -0.004(2) -0.001(2) 0.003(2)
C8 0.039(3) 0.024(3) 0.028(3) 0.000(2) -0.009(2) -0.008(2)
C9 0.044(3) 0.019(2) 0.030(3) 0.001(2) -0.005(2) -0.003(2)
C10 0.056(4) 0.034(3) 0.030(3) -0.001(2) -0.004(3) -0.014(3)
C11 0.073(5) 0.033(3) 0.028(3) 0.006(3) -0.016(3) -0.011(3)
C12 0.046(3) 0.043(3) 0.048(4) 0.008(3) -0.023(3) -0.001(3)
C13 0.037(3) 0.035(3) 0.044(3) 0.000(3) -0.014(3) 0.001(2)
C14 0.037(3) 0.051(4) 0.029(3) -0.006(3) -0.002(2) 0.009(3)
C15 0.039(3) 0.060(4) 0.058(4) 0.006(3) -0.011(3) 0.008(3)
C16 0.044(4) 0.071(5) 0.067(5) 0.012(4) -0.001(3) -0.004(3)
C17 0.044(4) 0.071(5) 0.077(6) -0.017(4) 0.002(4) 0.016(3)
C18 0.050(4) 0.068(5) 0.068(5) -0.006(4) 0.009(4) -0.008(3)
C19 0.066(4) 0.043(3) 0.060(4) -0.004(3) -0.001(4) 0.010(3)
C20 0.074(4) 0.027(3) 0.018(3) -0.005(2) 0.001(3) -0.008(3)
C21 0.077(5) 0.032(3) 0.020(3) 0.000(2) -0.007(3) 0.006(3)
C22 0.142(8) 0.031(3) 0.027(3) -0.004(3) -0.014(4) 0.018(4)
C23 0.115(8) 0.049(4) 0.060(5) -0.001(4) -0.027(5) -0.030(5)
C24 0.071(5) 0.057(4) 0.050(4) -0.013(4) -0.006(3) -0.017(4)
C25 0.055(4) 0.048(4) 0.037(3) -0.013(3) -0.004(3) -0.009(3)
C26 0.061(4) 0.058(4) 0.060(5) -0.021(4) 0.004(4) -0.015(4)
C27 0.077(5) 0.035(3) 0.037(3) -0.008(3) -0.001(3) 0.024(3)
C28 0.080(6) 0.065(5) 0.083(6) -0.025(5) -0.003(5) 0.033(4)
C29 0.088(6) 0.070(5) 0.063(5) 0.002(4) 0.020(4) 0.007(4)
C30 0.072(6) 0.102(7) 0.097(7) -0.033(6) -0.017(5) -0.005(5)
C31 0.060(5) 0.113(8) 0.130(9) -0.057(7) 0.019(5) -0.030(5)
C32 0.118(7) 0.029(3) 0.033(4) 0.016(3) 0.008(4) -0.003(4)
C33 0.079(5) 0.030(3) 0.033(3) 0.010(3) -0.002(3) -0.012(3)
C34 0.040(3) 0.026(3) 0.031(3) -0.008(2) 0.004(2) -0.001(2)
C35 0.042(3) 0.023(2) 0.028(3) 0.001(2) 0.000(2) -0.007(2)
C36 0.038(3) 0.029(3) 0.023(2) -0.004(2) -0.001(2) 0.001(2)
C37 0.043(3) 0.019(2) 0.025(3) 0.002(2) -0.008(2) -0.005(2)
C38 0.053(3) 0.027(3) 0.022(3) -0.003(2) -0.002(2) -0.007(2)
C39 0.071(5) 0.033(3) 0.022(3) -0.007(2) 0.003(3) -0.004(3)
C40 0.084(5) 0.041(4) 0.033(4) -0.001(3) -0.021(3) 0.009(3)
C41 0.054(4) 0.053(4) 0.041(3) -0.006(3) -0.013(3) 0.006(3)
C42 0.043(3) 0.036(3) 0.040(3) -0.009(3) -0.012(3) 0.002(3)
C43 0.046(3) 0.023(3) 0.025(3) -0.008(2) -0.004(2) -0.001(2)
C44 0.055(4) 0.033(3) 0.025(3) -0.005(2) -0.003(2) -0.008(2)
C45 0.065(4) 0.036(3) 0.051(4) -0.006(3) -0.005(3) -0.020(3)
C46 0.075(5) 0.035(3) 0.053(4) -0.009(3) -0.008(4) -0.004(3)
C47 0.062(4) 0.033(3) 0.022(3) -0.006(2) 0.000(2) 0.007(3)
C48 0.055(4) 0.032(3) 0.039(3) -0.007(3) 0.003(3) 0.012(3)
C49 0.077(5) 0.052(4) 0.034(3) -0.004(3) 0.007(3) 0.010(4)
C50 0.053(4) 0.053(4) 0.022(3) -0.005(3) 0.002(2) -0.006(3)
C51 0.062(4) 0.029(3) 0.048(4) -0.004(3) -0.001(3) 0.012(3)
C52 0.056(4) 0.059(4) 0.050(4) -0.013(4) 0.000(3) 0.010(3)
C53 0.048(4) 0.045(3) 0.044(3) -0.020(3) 0.007(3) -0.017(3)
C54 0.039(4) 0.062(5) 0.074(5) -0.004(4) -0.001(3) -0.005(3)
C55 0.060(4) 0.060(5) 0.078(5) 0.022(4) 0.011(4) 0.015(4)
C56 0.072(5) 0.058(4) 0.044(4) -0.006(3) 0.017(3) -0.011(4)
C57 0.030(3) 0.071(5) 0.051(4) -0.014(3) 0.002(3) -0.010(3)
C58 0.072(5) 0.086(6) 0.073(6) -0.004(5) -0.015(4) -0.027(5)
C70 0.090(5) 0.035(3) 0.017(3) 0.002(2) -0.002(3) -0.002(3)
C71 0.046(3) 0.027(3) 0.018(2) 0.000(2) 0.001(2) 0.002(2)
C72 0.051(4) 0.036(3) 0.053(4) -0.022(3) 0.000(3) 0.003(3)
C73 0.070(5) 0.034(3) 0.035(4) -0.006(3) 0.002(3) 0.002(3)
C74 0.053(4) 0.051(4) 0.070(5) -0.035(4) 0.017(4) -0.012(3)
C75 0.061(4) 0.050(4) 0.049(4) -0.017(3) -0.016(3) 0.020(3)
C76 0.081(5) 0.038(4) 0.043(4) -0.009(3) 0.006(4) 0.006(3)
C77 0.086(6) 0.083(6) 0.058(5) -0.016(5) -0.003(4) 0.006(5)
C78 0.075(5) 0.041(4) 0.051(4) -0.008(3) 0.013(4) -0.009(3)
C79 0.112(8) 0.069(6) 0.090(7) 0.009(5) 0.007(6) -0.010(5)
C80 0.108(7) 0.056(5) 0.073(6) 0.023(5) 0.032(5) 0.024(5)
C81 0.124(10) 0.088(8) 0.132(12) -0.062(8) 0.025(8) -0.021(7)
C102 0.057(4) 0.076(5) 0.054(4) -0.003(4) 0.007(3) -0.026(4)
C103 0.038(4) 0.107(7) 0.076(6) -0.012(5) -0.007(4) 0.013(4)
Cl1 0.0360(8) 0.0655(11) 0.0659(11) -0.0199(9) 0.0034(8) 0.0050(7)
Cl2 0.0413(7) 0.0410(7) 0.0336(7) -0.0039(6) 0.0061(6) -0.0075(6)
Cl3 0.0304(6) 0.0516(8) 0.0364(7) -0.0112(6) 0.0033(5) 0.0038(5)
Cl4 0.0309(7) 0.0465(8) 0.0517(9) -0.0140(7) -0.0004(6) 0.0047(6)
F1 0.151(7) 0.155(8) 0.296(14) -0.107(8) 0.094(8) -0.069(6)
F2 0.174(7) 0.112(5) 0.160(7) -0.052(5) 0.035(6) 0.025(6)
F3 0.234(10) 0.215(10) 0.113(7) -0.088(7) -0.079(7) 0.084(8)
F4 0.109(5) 0.096(4) 0.145(6) 0.042(4) 0.039(4) 0.033(4)
F5 0.150(6) 0.077(4) 0.083(4) 0.018(3) -0.014(3) 0.000(3)
F6 0.156(6) 0.054(3) 0.134(6) 0.035(4) 0.014(5) 0.000(3)
N1 0.030(2) 0.024(2) 0.024(2) -0.0003(18) 0.0011(16) 0.0013(16)
N2 0.027(2) 0.025(2) 0.031(2) 0.0009(18) -0.0031(17) -0.0001(16)
N3 0.037(2) 0.026(2) 0.025(2) -0.0046(18) 0.0014(18) -0.0002(18)
N4 0.038(3) 0.022(2) 0.020(2) 0.0015(17) 0.0020(17) -0.0036(17)
N5 0.027(2) 0.026(2) 0.0185(19) -0.0034(17) -0.0018(16) 0.0004(16)
N6 0.027(2) 0.029(2) 0.021(2) -0.0046(17) -0.0020(16) 0.0019(17)
O1 0.162(6) 0.040(3) 0.069(4) -0.005(3) 0.005(4) -0.030(3)
O2 0.130(5) 0.038(3) 0.048(3) -0.005(2) 0.019(3) -0.016(3)
O3 0.214(9) 0.091(5) 0.034(3) -0.002(3) 0.008(4) -0.016(5)
O4 0.165(6) 0.060(3) 0.036(3) 0.013(3) 0.012(3) 0.039(4)
O5 0.125(5) 0.044(3) 0.052(3) -0.004(2) 0.009(3) 0.044(3)
O6 0.119(4) 0.031(2) 0.031(2) 0.0020(19) 0.014(2) 0.023(2)
S1 0.151(2) 0.0408(10) 0.0227(8) -0.0015(7) 0.0092(10) -0.0261(12)
S2 0.1276(19) 0.0399(9) 0.0246(8) 0.0045(7) 0.0147(9) 0.0332(10)
Sb1 0.03723(18) 0.02182(16) 0.02922(19) -0.00037(16) -0.00584(15) 0.00271(13)
Sb2 0.02997(15) 0.02085(15) 0.02048(15) 0.00121(14) -0.00156(13) -0.00084(11)

loop_
_atom_type_symbol
_atom_type_description
_atom_type_scat_dispersion_real
_atom_type_scat_dispersion_imag
_atom_type_scat_source
C C 0.0033 0.0016 'International Tables Vol C Tables 4.2.6.8 and 6.1.1.4'
H H 0.0000 0.0000 'International Tables Vol C Tables 4.2.6.8 and 6.1.1.4'
N N 0.0061 0.0033 'International Tables Vol C Tables 4.2.6.8 and 6.1.1.4'
O O 0.0106 0.0060 'International Tables Vol C Tables 4.2.6.8 and 6.1.1.4'
F F 0.0171 0.0103 'International Tables Vol C Tables 4.2.6.8 and 6.1.1.4'
S S 0.1246 0.1234 'International Tables Vol C Tables 4.2.6.8 and 6.1.1.4'
Sb Sb -0.5866 1.5461 'International Tables Vol C Tables 4.2.6.8 and 6.1.1.4'
Cl Cl 0.1484 0.1585 'International Tables Vol C Tables 4.2.6.8 and 6.1.1.4'

loop_
_geom_angle_atom_site_label_1
_geom_angle_atom_site_label_2
_geom_angle_atom_site_label_3
_geom_angle
_geom_angle_site_symmetry_1
_geom_angle_site_symmetry_3
_geom_angle_publ_flag
N1 C1 C2 121.5(5) . . ?
N1 C1 C7 115.3(5) . . ?
C2 C1 C7 123.1(5) . . ?
C3 C2 C1 118.2(5) . . ?
C3 C2 H2 120.9 . . ?
C1 C2 H2 120.9 . . ?
C2 C3 C4 120.5(6) . . ?
C2 C3 H3 119.7 . . ?
C4 C3 H3 119.7 . . ?
C5 C4 C3 118.9(6) . . ?
C5 C4 H4 120.6 . . ?
C3 C4 H4 120.6 . . ?
N1 C5 C4 120.7(5) . . ?
N1 C5 C6 114.2(5) . . ?
C4 C5 C6 125.1(5) . . ?
N2 C6 C5 119.6(5) . . ?
N2 C6 H6 120.2 . . ?
C5 C6 H6 120.2 . . ?
N3 C7 C1 119.4(5) . . ?
N3 C7 H7 120.3 . . ?
C1 C7 H7 120.3 . . ?
C9 C8 C13 124.1(5) . . ?
C9 C8 N2 118.5(5) . . ?
C13 C8 N2 117.4(5) . . ?
C8 C9 C10 117.9(6) . . ?
C8 C9 C14 122.5(5) . . ?
C10 C9 C14 119.5(5) . . ?
C11 C10 C9 120.2(6) . . ?
C11 C10 H10 119.9 . . ?
C9 C10 H10 119.9 . . ?
C10 C11 C12 121.0(6) . . ?
C10 C11 H11 119.5 . . ?
C12 C11 H11 119.5 . . ?
C11 C12 C13 121.7(6) . . ?
C11 C12 H12 119.1 . . ?
C13 C12 H12 119.1 . . ?
C8 C13 C12 114.8(6) . . ?
C8 C13 C15 123.8(5) . . ?
C12 C13 C15 121.0(5) . . ?
C18 C14 C19 112.5(6) . . ?
C18 C14 C9 112.9(5) . . ?
C19 C14 C9 109.2(5) . . ?
C18 C14 H14 107.4 . . ?
C19 C14 H14 107.4 . . ?
C9 C14 H14 107.4 . . ?
C13 C15 C16 111.2(6) . . ?
C13 C15 C17 112.4(6) . . ?
C16 C15 C17 109.8(6) . . ?
C13 C15 H15 107.8 . . ?
C16 C15 H15 107.8 . . ?
C17 C15 H15 107.8 . . ?
C15 C16 H16A 109.5 . . ?
C15 C16 H16B 109.5 . . ?
H16A C16 H16B 109.5 . . ?
C15 C16 H16C 109.5 . . ?
H16A C16 H16C 109.5 . . ?
H16B C16 H16C 109.5 . . ?
C15 C17 H17A 109.5 . . ?
C15 C17 H17B 109.5 . . ?
H17A C17 H17B 109.5 . . ?
C15 C17 H17C 109.5 . . ?
H17A C17 H17C 109.5 . . ?
H17B C17 H17C 109.5 . . ?
C14 C18 H18A 109.5 . . ?
C14 C18 H18B 109.5 . . ?
H18A C18 H18B 109.5 . . ?
C14 C18 H18C 109.5 . . ?
H18A C18 H18C 109.5 . . ?
H18B C18 H18C 109.5 . . ?
C14 C19 H19A 109.5 . . ?
C14 C19 H19B 109.5 . . ?
H19A C19 H19B 109.5 . . ?
C14 C19 H19C 109.5 . . ?
H19A C19 H19C 109.5 . . ?
H19B C19 H19C 109.5 . . ?
C25 C20 C21 123.7(6) . . ?
C25 C20 N3 118.4(5) . . ?
C21 C20 N3 117.9(6) . . ?
C20 C21 C22 116.1(7) . . ?
C20 C21 C27 120.3(5) . . ?
C22 C21 C27 123.3(7) . . ?
C23 C22 C21 121.1(7) . . ?
C23 C22 H22 119.5 . . ?
C21 C22 H22 119.5 . . ?
C24 C23 C22 121.6(7) . . ?
C24 C23 H23 119.2 . . ?
C22 C23 H23 119.2 . . ?
C23 C24 C25 118.2(7) . . ?
C23 C24 H24 120.9 . . ?
C25 C24 H24 120.9 . . ?
C20 C25 C24 119.2(6) . . ?
C20 C25 C26 126.4(6) . . ?
C24 C25 C26 114.3(6) . . ?
C30 C26 C25 111.2(6) . . ?
C30 C26 C31 114.0(7) . . ?
C25 C26 C31 109.8(7) . . ?
C30 C26 H26 107.1 . . ?
C25 C26 H26 107.1 . . ?
C31 C26 H26 107.1 . . ?
C21 C27 C29 111.1(6) . . ?
C21 C27 C28 109.7(6) . . ?
C29 C27 C28 113.0(6) . . ?
C27 C28 H28A 109.5 . . ?
C27 C28 H28B 109.5 . . ?
H28A C28 H28B 109.5 . . ?
C27 C28 H28C 109.5 . . ?
H28A C28 H28C 109.5 . . ?
H28B C28 H28C 109.5 . . ?
C27 C29 H29A 109.5 . . ?
C27 C29 H29B 109.5 . . ?
H29A C29 H29B 109.5 . . ?
C27 C29 H29C 109.5 . . ?
H29A C29 H29C 109.5 . . ?
H29B C29 H29C 109.5 . . ?
C26 C30 H30A 109.5 . . ?
C26 C30 H30B 109.5 . . ?
H30A C30 H30B 109.5 . . ?
C26 C30 H30C 109.5 . . ?
H30A C30 H30C 109.5 . . ?
H30B C30 H30C 109.5 . . ?
C26 C31 H31A 109.5 . . ?
C26 C31 H31B 109.5 . . ?
H31A C31 H31B 109.5 . . ?
C26 C31 H31C 109.5 . . ?
H31A C31 H31C 109.5 . . ?
H31B C31 H31C 109.5 . . ?
C70 C32 C33 120.5(6) . . ?
C70 C32 H32 119.7 . . ?
C33 C32 H32 119.7 . . ?
C32 C33 C34 118.0(6) . . ?
C32 C33 H33 121.0 . . ?
C34 C33 H33 121.0 . . ?
N4 C34 C33 120.3(5) . . ?
N4 C34 C35 116.3(5) . . ?
C33 C34 C35 123.3(5) . . ?
N5 C35 C34 118.2(5) . . ?
N5 C35 H35 120.9 . . ?
C34 C35 H35 120.9 . . ?
N6 C36 C71 119.3(5) . . ?
N6 C36 H36 120.3 . . ?
C71 C36 H36 120.3 . . ?
C42 C37 C38 122.3(5) . . ?
C42 C37 N5 120.1(5) . . ?
C38 C37 N5 117.5(5) . . ?
C39 C38 C37 117.1(6) . . ?
C39 C38 C50 121.9(5) . . ?
C37 C38 C50 120.8(5) . . ?
C40 C39 C38 121.4(6) . . ?
C40 C39 H39 119.3 . . ?
C38 C39 H39 119.3 . . ?
C39 C40 C41 120.6(6) . . ?
C39 C40 H40 119.7 . . ?
C41 C40 H40 119.7 . . ?
C42 C41 C40 120.9(6) . . ?
C42 C41 H41 119.6 . . ?
C40 C41 H41 119.6 . . ?
C41 C42 C37 117.7(6) . . ?
C41 C42 C57 118.1(6) . . ?
C37 C42 C57 124.2(5) . . ?
C44 C43 C47 122.2(5) . . ?
C44 C43 N6 120.3(5) . . ?
C47 C43 N6 117.6(5) . . ?
C45 C44 C43 118.4(6) . . ?
C45 C44 C53 120.7(6) . . ?
C43 C44 C53 120.9(5) . . ?
C44 C45 C46 120.8(6) . . ?
C44 C45 H45 119.6 . . ?
C46 C45 H45 119.6 . . ?
C51 C46 C45 120.7(6) . . ?
C51 C46 H46 119.7 . . ?
C45 C46 H46 119.7 . . ?
C51 C47 C43 116.9(6) . . ?
C51 C47 C48 119.3(5) . . ?
C43 C47 C48 123.8(5) . . ?
C47 C48 C49 109.8(6) . . ?
C47 C48 C52 113.4(6) . . ?
C49 C48 C52 108.8(6) . . ?
C47 C48 H48 108.3 . . ?
C49 C48 H48 108.3 . . ?
C52 C48 H48 108.3 . . ?
C48 C49 H49A 109.5 . . ?
C48 C49 H49B 109.5 . . ?
H49A C49 H49B 109.5 . . ?
C48 C49 H49C 109.5 . . ?
H49A C49 H49C 109.5 . . ?
H49B C49 H49C 109.5 . . ?
C55 C50 C38 110.6(5) . . ?
C55 C50 C56 111.2(6) . . ?
C38 C50 C56 112.2(5) . . ?
C55 C50 H50 107.5 . . ?
C38 C50 H50 107.5 . . ?
C56 C50 H50 107.5 . . ?
C46 C51 C47 121.1(6) . . ?
C46 C51 H51 119.5 . . ?
C47 C51 H51 119.5 . . ?
C48 C52 H52A 109.5 . . ?
C48 C52 H52B 109.5 . . ?
H52A C52 H52B 109.5 . . ?
C48 C52 H52C 109.5 . . ?
H52A C52 H52C 109.5 . . ?
H52B C52 H52C 109.5 . . ?
C54 C53 C102 109.9(6) . . ?
C54 C53 C44 111.7(5) . . ?
C102 C53 C44 114.2(5) . . ?
C54 C53 H53 106.9 . . ?
C102 C53 H53 106.9 . . ?
C44 C53 H53 106.9 . . ?
C53 C54 H54A 109.5 . . ?
C53 C54 H54B 109.5 . . ?
H54A C54 H54B 109.5 . . ?
C53 C54 H54C 109.5 . . ?
H54A C54 H54C 109.5 . . ?
H54B C54 H54C 109.5 . . ?
C50 C55 H55A 109.5 . . ?
C50 C55 H55B 109.5 . . ?
H55A C55 H55B 109.5 . . ?
C50 C55 H55C 109.5 . . ?
H55A C55 H55C 109.5 . . ?
H55B C55 H55C 109.5 . . ?
C50 C56 H56A 109.5 . . ?
C50 C56 H56B 109.5 . . ?
H56A C56 H56B 109.5 . . ?
C50 C56 H56C 109.5 . . ?
H56A C56 H56C 109.5 . . ?
H56B C56 H56C 109.5 . . ?
C103 C57 C42 110.7(6) . . ?
C103 C57 C58 113.6(6) . . ?
C42 C57 C58 108.8(6) . . ?
C103 C57 H57 107.8 . . ?
C42 C57 H57 107.8 . . ?
C58 C57 H57 107.8 . . ?
C57 C58 H58A 109.5 . . ?
C57 C58 H58B 109.5 . . ?
H58A C58 H58B 109.5 . . ?
C57 C58 H58C 109.5 . . ?
H58A C58 H58C 109.5 . . ?
H58B C58 H58C 109.5 . . ?
C32 C70 C71 118.7(6) . . ?
C32 C70 H70 120.7 . . ?
C71 C70 H70 120.7 . . ?
N4 C71 C70 121.5(5) . . ?
N4 C71 C36 115.1(5) . . ?
C70 C71 C36 123.4(5) . . ?
C73 C72 C78 118.7(7) . . ?
C73 C72 C77 119.9(7) . . ?
C78 C72 C77 121.3(7) . . ?
C72 C73 C74 119.7(7) . . ?
C72 C73 H73 120.2 . . ?
C74 C73 H73 120.2 . . ?
C75 C74 C73 116.0(7) . . ?
C75 C74 C79 122.1(9) . . ?
C73 C74 C79 121.8(8) . . ?
C76 C75 C74 123.2(7) . . ?
C76 C75 H75 118.4 . . ?
C74 C75 H75 118.4 . . ?
C78 C76 C75 120.7(8) . . ?
C78 C76 H76 119.7 . . ?
C75 C76 H76 119.7 . . ?
C72 C77 H77A 109.5 . . ?
C72 C77 H77B 109.5 . . ?
H77A C77 H77B 109.5 . . ?
C72 C77 H77C 109.5 . . ?
H77A C77 H77C 109.5 . . ?
H77B C77 H77C 109.5 . . ?
C76 C78 C72 121.7(8) . . ?
C76 C78 H78 119.2 . . ?
C72 C78 H78 119.2 . . ?
C74 C79 H79A 109.5 . . ?
C74 C79 H79B 109.5 . . ?
H79A C79 H79B 109.5 . . ?
C74 C79 H79C 109.5 . . ?
H79A C79 H79C 109.5 . . ?
H79B C79 H79C 109.5 . . ?
F5 C80 F6 108.8(9) . . ?
F5 C80 F4 108.5(8) . . ?
F6 C80 F4 107.2(7) . . ?
F5 C80 S2 112.8(6) . . ?
F6 C80 S2 110.4(7) . . ?
F4 C80 S2 109.0(8) . . ?
F1 C81 F3 109.5(12) . . ?
F1 C81 F2 109.6(11) . . ?
F3 C81 F2 104.3(13) . . ?
F1 C81 S1 111.5(12) . . ?
F3 C81 S1 110.0(10) . . ?
F2 C81 S1 111.9(9) . . ?
C53 C102 H10A 109.5 . . ?
C53 C102 H10B 109.5 . . ?
H10A C102 H10B 109.5 . . ?
C53 C102 H10C 109.5 . . ?
H10A C102 H10C 109.5 . . ?
H10B C102 H10C 109.5 . . ?
C57 C103 H10D 109.5 . . ?
C57 C103 H10E 109.5 . . ?
H10D C103 H10E 109.5 . . ?
C57 C103 H10F 109.5 . . ?
H10D C103 H10F 109.5 . . ?
H10E C103 H10F 109.5 . . ?
C1 N1 C5 120.1(5) . . ?
C1 N1 Sb1 120.0(4) . . ?
C5 N1 Sb1 119.6(4) . . ?
C6 N2 C8 122.4(5) . . ?
C6 N2 Sb1 115.5(4) . . ?
C8 N2 Sb1 122.1(3) . . ?
C7 N3 C20 120.1(5) . . ?
C7 N3 Sb1 113.9(4) . . ?
C20 N3 Sb1 125.5(3) . . ?
C71 N4 C34 120.7(5) . . ?
C71 N4 Sb2 120.1(4) . . ?
C34 N4 Sb2 119.2(4) . . ?
C35 N5 C37 120.3(4) . . ?
C35 N5 Sb2 115.1(3) . . ?
C37 N5 Sb2 123.9(3) . . ?
C36 N6 C43 120.1(4) . . ?
C36 N6 Sb2 114.6(3) . . ?
C43 N6 Sb2 124.7(3) . . ?
O3 S1 O1 115.9(4) . . ?
O3 S1 O2 115.5(4) . . ?
O1 S1 O2 114.0(4) . . ?
O3 S1 C81 102.0(6) . . ?
O1 S1 C81 104.8(6) . . ?
O2 S1 C81 102.1(5) . . ?
O5 S2 O4 116.8(3) . . ?
O5 S2 O6 115.3(3) . . ?
O4 S2 O6 113.4(3) . . ?
O5 S2 C80 102.7(4) . . ?
O4 S2 C80 103.7(5) . . ?
O6 S2 C80 102.3(4) . . ?
N1 Sb1 N2 70.84(16) . . ?
N1 Sb1 N3 71.06(16) . . ?
N2 Sb1 N3 141.71(15) . . ?
N1 Sb1 Cl2 80.58(11) . . ?
N2 Sb1 Cl2 87.26(11) . . ?
N3 Sb1 Cl2 82.96(11) . . ?
N1 Sb1 Cl1 76.84(12) . . ?
N2 Sb1 Cl1 86.90(11) . . ?
N3 Sb1 Cl1 88.18(11) . . ?
Cl2 Sb1 Cl1 157.36(6) . . ?
N4 Sb2 N5 71.14(16) . . ?
N4 Sb2 N6 70.74(16) . . ?
N5 Sb2 N6 141.83(15) . . ?
N4 Sb2 Cl4 79.81(12) . . ?
N5 Sb2 Cl4 84.41(11) . . ?
N6 Sb2 Cl4 87.18(10) . . ?
N4 Sb2 Cl3 76.08(12) . . ?
N5 Sb2 Cl3 87.25(10) . . ?
N6 Sb2 Cl3 85.50(10) . . ?
Cl4 Sb2 Cl3 155.88(5) . . ?

loop_
_geom_bond_atom_site_label_1
_geom_bond_atom_site_label_2
_geom_bond_distance
_geom_bond_site_symmetry_2
_geom_bond_publ_flag
C1 N1 1.328(7) . ?
C1 C2 1.392(8) . ?
C1 C7 1.469(7) . ?
C2 C3 1.369(8) . ?
C2 H2 0.9500 . ?
C3 C4 1.382(9) . ?
C3 H3 0.9500 . ?
C4 C5 1.372(8) . ?
C4 H4 0.9500 . ?
C5 N1 1.362(7) . ?
C5 C6 1.471(7) . ?
C6 N2 1.253(7) . ?
C6 H6 0.9500 . ?
C7 N3 1.280(7) . ?
C7 H7 0.9500 . ?
C8 C9 1.379(9) . ?
C8 C13 1.391(8) . ?
C8 N2 1.475(7) . ?
C9 C10 1.404(8) . ?
C9 C14 1.554(8) . ?
C10 C11 1.355(9) . ?
C10 H10 0.9500 . ?
C11 C12 1.367(9) . ?
C11 H11 0.9500 . ?
C12 C13 1.426(8) . ?
C12 H12 0.9500 . ?
C13 C15 1.506(9) . ?
C14 C18 1.514(9) . ?
C14 C19 1.541(9) . ?
C14 H14 1.0000 . ?
C15 C16 1.526(10) . ?
C15 C17 1.542(9) . ?
C15 H15 1.0000 . ?
C16 H16A 0.9800 . ?
C16 H16B 0.9800 . ?
C16 H16C 0.9800 . ?
C17 H17A 0.9800 . ?
C17 H17B 0.9800 . ?
C17 H17C 0.9800 . ?
C18 H18A 0.9800 . ?
C18 H18B 0.9800 . ?
C18 H18C 0.9800 . ?
C19 H19A 0.9800 . ?
C19 H19B 0.9800 . ?
C19 H19C 0.9800 . ?
C20 C25 1.383(9) . ?
C20 C21 1.418(9) . ?
C20 N3 1.443(7) . ?
C21 C22 1.420(10) . ?
C21 C27 1.478(10) . ?
C22 C23 1.413(13) . ?
C22 H22 0.9500 . ?
C23 C24 1.388(12) . ?
C23 H23 0.9500 . ?
C24 C25 1.443(9) . ?
C24 H24 0.9500 . ?
C25 C26 1.529(10) . ?
C26 C30 1.508(13) . ?
C26 C31 1.586(12) . ?
C26 H26 1.0000 . ?
C27 C29 1.517(10) . ?
C27 C28 1.580(9) . ?
C28 H28A 0.9800 . ?
C28 H28B 0.9800 . ?
C28 H28C 0.9800 . ?
C29 H29A 0.9800 . ?
C29 H29B 0.9800 . ?
C29 H29C 0.9800 . ?
C30 H30A 0.9800 . ?
C30 H30B 0.9800 . ?
C30 H30C 0.9800 . ?
C31 H31A 0.9800 . ?
C31 H31B 0.9800 . ?
C31 H31C 0.9800 . ?
C32 C70 1.369(9) . ?
C32 C33 1.389(10) . ?
C32 H32 0.9500 . ?
C33 C34 1.407(8) . ?
C33 H33 0.9500 . ?
C34 N4 1.348(7) . ?
C34 C35 1.455(8) . ?
C35 N5 1.278(7) . ?
C35 H35 0.9500 . ?
C36 N6 1.258(6) . ?
C36 C71 1.467(7) . ?
C36 H36 0.9500 . ?
C37 C42 1.400(9) . ?
C37 C38 1.411(8) . ?
C37 N5 1.454(6) . ?
C38 C39 1.381(8) . ?
C38 C50 1.506(9) . ?
C39 C40 1.375(11) . ?
C39 H39 0.9500 . ?
C40 C41 1.383(11) . ?
C40 H40 0.9500 . ?
C41 C42 1.378(9) . ?
C41 H41 0.9500 . ?
C42 C57 1.534(9) . ?
C43 C44 1.394(8) . ?
C43 C47 1.413(8) . ?
C43 N6 1.459(7) . ?
C44 C45 1.370(8) . ?
C44 C53 1.532(8) . ?
C45 C46 1.398(10) . ?
C45 H45 0.9500 . ?
C46 C51 1.357(10) . ?
C46 H46 0.9500 . ?
C47 C51 1.408(9) . ?
C47 C48 1.510(9) . ?
C48 C49 1.546(8) . ?
C48 C52 1.564(9) . ?
C48 H48 1.0000 . ?
C49 H49A 0.9800 . ?
C49 H49B 0.9800 . ?
C49 H49C 0.9800 . ?
C50 C55 1.499(9) . ?
C50 C56 1.541(9) . ?
C50 H50 1.0000 . ?
C51 H51 0.9500 . ?
C52 H52A 0.9800 . ?
C52 H52B 0.9800 . ?
C52 H52C 0.9800 . ?
C53 C54 1.481(10) . ?
C53 C102 1.525(9) . ?
C53 H53 1.0000 . ?
C54 H54A 0.9800 . ?
C54 H54B 0.9800 . ?
C54 H54C 0.9800 . ?
C55 H55A 0.9800 . ?
C55 H55B 0.9800 . ?
C55 H55C 0.9800 . ?
C56 H56A 0.9800 . ?
C56 H56B 0.9800 . ?
C56 H56C 0.9800 . ?
C57 C103 1.511(10) . ?
C57 C58 1.545(10) . ?
C57 H57 1.0000 . ?
C58 H58A 0.9800 . ?
C58 H58B 0.9800 . ?
C58 H58C 0.9800 . ?
C70 C71 1.385(8) . ?
C70 H70 0.9500 . ?
C71 N4 1.338(7) . ?
C72 C73 1.381(9) . ?
C72 C78 1.401(10) . ?
C72 C77 1.513(11) . ?
C73 C74 1.418(11) . ?
C73 H73 0.9500 . ?
C74 C75 1.392(11) . ?
C74 C79 1.485(12) . ?
C75 C76 1.332(11) . ?
C75 H75 0.9500 . ?
C76 C78 1.297(11) . ?
C76 H76 0.9500 . ?
C77 H77A 0.9800 . ?
C77 H77B 0.9800 . ?
C77 H77C 0.9800 . ?
C78 H78 0.9500 . ?
C79 H79A 0.9800 . ?
C79 H79B 0.9800 . ?
C79 H79C 0.9800 . ?
C80 F5 1.303(11) . ?
C80 F6 1.346(10) . ?
C80 F4 1.368(10) . ?
C80 S2 1.817(11) . ?
C81 F1 1.290(15) . ?
C81 F3 1.330(17) . ?
C81 F2 1.341(12) . ?
C81 S1 1.811(14) . ?
C102 H10A 0.9800 . ?
C102 H10B 0.9800 . ?
C102 H10C 0.9800 . ?
C103 H10D 0.9800 . ?
C103 H10E 0.9800 . ?
C103 H10F 0.9800 . ?
Cl1 Sb1 2.5260(18) . ?
Cl2 Sb1 2.4938(14) . ?
Cl3 Sb2 2.5521(13) . ?
Cl4 Sb2 2.4844(14) . ?
N1 Sb1 2.209(5) . ?
N2 Sb1 2.362(4) . ?
N3 Sb1 2.374(4) . ?
N4 Sb2 2.201(4) . ?
N5 Sb2 2.363(4) . ?
N6 Sb2 2.379(4) . ?
O1 S1 1.422(6) . ?
O2 S1 1.431(5) . ?
O3 S1 1.404(6) . ?
O4 S2 1.450(6) . ?
O5 S2 1.421(5) . ?
O6 S2 1.458(5) . ?

loop_
_geom_torsion_atom_site_label_1
_geom_torsion_atom_site_label_2
_geom_torsion_atom_site_label_3
_geom_torsion_atom_site_label_4
_geom_torsion
_geom_torsion_site_symmetry_1
_geom_torsion_site_symmetry_2
_geom_torsion_site_symmetry_3
_geom_torsion_site_symmetry_4
_geom_torsion_publ_flag
N1 C1 C2 C3 -2.2(9) . . . . ?
C7 C1 C2 C3 -179.2(5) . . . . ?
C1 C2 C3 C4 0.6(9) . . . . ?
C2 C3 C4 C5 0.8(9) . . . . ?
C3 C4 C5 N1 -0.8(8) . . . . ?
C3 C4 C5 C6 179.0(5) . . . . ?
N1 C5 C6 N2 -1.2(7) . . . . ?
C4 C5 C6 N2 179.0(5) . . . . ?
N1 C1 C7 N3 3.8(8) . . . . ?
C2 C1 C7 N3 -179.1(5) . . . . ?
C13 C8 C9 C10 4.0(8) . . . . ?
N2 C8 C9 C10 -173.7(5) . . . . ?
C13 C8 C9 C14 -171.5(5) . . . . ?
N2 C8 C9 C14 10.7(8) . . . . ?
C8 C9 C10 C11 -0.1(8) . . . . ?
C14 C9 C10 C11 175.5(5) . . . . ?
C9 C10 C11 C12 -4.6(9) . . . . ?
C10 C11 C12 C13 5.8(10) . . . . ?
C9 C8 C13 C12 -2.9(8) . . . . ?
N2 C8 C13 C12 174.9(5) . . . . ?
C9 C8 C13 C15 169.8(6) . . . . ?
N2 C8 C13 C15 -12.4(9) . . . . ?
C11 C12 C13 C8 -2.0(9) . . . . ?
C11 C12 C13 C15 -175.0(6) . . . . ?
C8 C9 C14 C18 -138.0(6) . . . . ?
C10 C9 C14 C18 46.5(7) . . . . ?
C8 C9 C14 C19 96.2(6) . . . . ?
C10 C9 C14 C19 -79.3(7) . . . . ?
C8 C13 C15 C16 -106.4(7) . . . . ?
C12 C13 C15 C16 65.9(8) . . . . ?
C8 C13 C15 C17 130.1(7) . . . . ?
C12 C13 C15 C17 -57.6(8) . . . . ?
C25 C20 C21 C22 -0.4(9) . . . . ?
N3 C20 C21 C22 -179.6(5) . . . . ?
C25 C20 C21 C27 -174.4(5) . . . . ?
N3 C20 C21 C27 6.4(8) . . . . ?
C20 C21 C22 C23 2.9(9) . . . . ?
C27 C21 C22 C23 176.8(6) . . . . ?
C21 C22 C23 C24 -4.1(11) . . . . ?
C22 C23 C24 C25 2.5(11) . . . . ?
C21 C20 C25 C24 -1.1(9) . . . . ?
N3 C20 C25 C24 178.0(5) . . . . ?
C21 C20 C25 C26 179.2(6) . . . . ?
N3 C20 C25 C26 -1.6(9) . . . . ?
C23 C24 C25 C20 0.1(10) . . . . ?
C23 C24 C25 C26 179.8(7) . . . . ?
C20 C25 C26 C30 -109.9(8) . . . . ?
C24 C25 C26 C30 70.4(8) . . . . ?
C20 C25 C26 C31 122.9(7) . . . . ?
C24 C25 C26 C31 -56.7(8) . . . . ?
C20 C21 C27 C29 76.4(7) . . . . ?
C22 C21 C27 C29 -97.2(7) . . . . ?
C20 C21 C27 C28 -157.9(6) . . . . ?
C22 C21 C27 C28 28.5(8) . . . . ?
C70 C32 C33 C34 -5.2(12) . . . . ?
C32 C33 C34 N4 2.7(10) . . . . ?
C32 C33 C34 C35 179.5(6) . . . . ?
N4 C34 C35 N5 -4.9(8) . . . . ?
C33 C34 C35 N5 178.2(6) . . . . ?
C42 C37 C38 C39 -1.8(8) . . . . ?
N5 C37 C38 C39 175.8(5) . . . . ?
C42 C37 C38 C50 172.5(5) . . . . ?
N5 C37 C38 C50 -9.9(8) . . . . ?
C37 C38 C39 C40 0.3(9) . . . . ?
C50 C38 C39 C40 -173.9(6) . . . . ?
C38 C39 C40 C41 1.7(10) . . . . ?
C39 C40 C41 C42 -2.4(10) . . . . ?
C40 C41 C42 C37 1.0(9) . . . . ?
C40 C41 C42 C57 178.8(6) . . . . ?
C38 C37 C42 C41 1.2(8) . . . . ?
N5 C37 C42 C41 -176.4(5) . . . . ?
C38 C37 C42 C57 -176.5(6) . . . . ?
N5 C37 C42 C57 5.9(8) . . . . ?
C47 C43 C44 C45 0.8(9) . . . . ?
N6 C43 C44 C45 -179.0(5) . . . . ?
C47 C43 C44 C53 -176.4(6) . . . . ?
N6 C43 C44 C53 3.8(8) . . . . ?
C43 C44 C45 C46 -2.8(10) . . . . ?
C53 C44 C45 C46 174.4(6) . . . . ?
C44 C45 C46 C51 4.6(11) . . . . ?
C44 C43 C47 C51 -0.4(9) . . . . ?
N6 C43 C47 C51 179.4(5) . . . . ?
C44 C43 C47 C48 -179.0(5) . . . . ?
N6 C43 C47 C48 0.8(8) . . . . ?
C51 C47 C48 C49 69.0(7) . . . . ?
C43 C47 C48 C49 -112.5(7) . . . . ?
C51 C47 C48 C52 -52.8(8) . . . . ?
C43 C47 C48 C52 125.7(6) . . . . ?
C39 C38 C50 C55 94.1(7) . . . . ?
C37 C38 C50 C55 -79.9(7) . . . . ?
C39 C38 C50 C56 -30.8(8) . . . . ?
C37 C38 C50 C56 155.2(5) . . . . ?
C45 C46 C51 C47 -4.2(11) . . . . ?
C43 C47 C51 C46 2.1(10) . . . . ?
C48 C47 C51 C46 -179.3(6) . . . . ?
C45 C44 C53 C54 -100.7(7) . . . . ?
C43 C44 C53 C54 76.4(7) . . . . ?
C45 C44 C53 C102 24.8(9) . . . . ?
C43 C44 C53 C102 -158.1(6) . . . . ?
C41 C42 C57 C103 58.9(8) . . . . ?
C37 C42 C57 C103 -123.5(7) . . . . ?
C41 C42 C57 C58 -66.6(8) . . . . ?
C37 C42 C57 C58 111.0(7) . . . . ?
C33 C32 C70 C71 5.5(12) . . . . ?
C32 C70 C71 N4 -3.4(10) . . . . ?
C32 C70 C71 C36 179.7(6) . . . . ?
N6 C36 C71 N4 4.4(8) . . . . ?
N6 C36 C71 C70 -178.5(6) . . . . ?
C78 C72 C73 C74 -2.1(9) . . . . ?
C77 C72 C73 C74 -178.5(6) . . . . ?
C72 C73 C74 C75 1.9(9) . . . . ?
C72 C73 C74 C79 -174.6(7) . . . . ?
C73 C74 C75 C76 -0.1(10) . . . . ?
C79 C74 C75 C76 176.4(8) . . . . ?
C74 C75 C76 C78 -1.6(11) . . . . ?
C75 C76 C78 C72 1.5(11) . . . . ?
C73 C72 C78 C76 0.4(9) . . . . ?
C77 C72 C78 C76 176.8(7) . . . . ?
C2 C1 N1 C5 2.3(8) . . . . ?
C7 C1 N1 C5 179.5(5) . . . . ?
C2 C1 N1 Sb1 176.5(4) . . . . ?
C7 C1 N1 Sb1 -6.3(6) . . . . ?
C4 C5 N1 C1 -0.7(8) . . . . ?
C6 C5 N1 C1 179.4(5) . . . . ?
C4 C5 N1 Sb1 -175.0(4) . . . . ?
C6 C5 N1 Sb1 5.2(6) . . . . ?
C5 C6 N2 C8 176.7(5) . . . . ?
C5 C6 N2 Sb1 -3.0(6) . . . . ?
C9 C8 N2 C6 -85.8(6) . . . . ?
C13 C8 N2 C6 96.3(6) . . . . ?
C9 C8 N2 Sb1 93.9(5) . . . . ?
C13 C8 N2 Sb1 -84.0(5) . . . . ?
C1 C7 N3 C20 -172.8(5) . . . . ?
C1 C7 N3 Sb1 0.3(6) . . . . ?
C25 C20 N3 C7 65.7(7) . . . . ?
C21 C20 N3 C7 -115.1(6) . . . . ?
C25 C20 N3 Sb1 -106.5(5) . . . . ?
C21 C20 N3 Sb1 72.8(6) . . . . ?
C70 C71 N4 C34 1.0(9) . . . . ?
C36 C71 N4 C34 178.1(5) . . . . ?
C70 C71 N4 Sb2 179.1(5) . . . . ?
C36 C71 N4 Sb2 -3.8(6) . . . . ?
C33 C34 N4 C71 -0.7(8) . . . . ?
C35 C34 N4 C71 -177.6(5) . . . . ?
C33 C34 N4 Sb2 -178.8(5) . . . . ?
C35 C34 N4 Sb2 4.2(6) . . . . ?
C34 C35 N5 C37 174.0(5) . . . . ?
C34 C35 N5 Sb2 3.1(6) . . . . ?
C42 C37 N5 C35 -70.3(7) . . . . ?
C38 C37 N5 C35 112.0(6) . . . . ?
C42 C37 N5 Sb2 99.7(5) . . . . ?
C38 C37 N5 Sb2 -78.0(5) . . . . ?
C71 C36 N6 C43 -174.5(5) . . . . ?
C71 C36 N6 Sb2 -2.8(6) . . . . ?
C44 C43 N6 C36 -107.9(6) . . . . ?
C47 C43 N6 C36 72.3(7) . . . . ?
C44 C43 N6 Sb2 81.3(6) . . . . ?
C47 C43 N6 Sb2 -98.5(5) . . . . ?
F1 C81 S1 O3 59.5(10) . . . . ?
F3 C81 S1 O3 -178.9(9) . . . . ?
F2 C81 S1 O3 -63.5(11) . . . . ?
F1 C81 S1 O1 -179.2(8) . . . . ?
F3 C81 S1 O1 -57.7(10) . . . . ?
F2 C81 S1 O1 57.7(12) . . . . ?
F1 C81 S1 O2 -60.1(10) . . . . ?
F3 C81 S1 O2 61.4(10) . . . . ?
F2 C81 S1 O2 176.8(10) . . . . ?
F5 C80 S2 O5 -59.6(7) . . . . ?
F6 C80 S2 O5 62.4(7) . . . . ?
F4 C80 S2 O5 179.8(6) . . . . ?
F5 C80 S2 O4 178.3(6) . . . . ?
F6 C80 S2 O4 -59.7(7) . . . . ?
F4 C80 S2 O4 57.7(6) . . . . ?
F5 C80 S2 O6 60.2(7) . . . . ?
F6 C80 S2 O6 -177.8(6) . . . . ?
F4 C80 S2 O6 -60.4(6) . . . . ?

loop_
_platon_squeeze_void_nr
_platon_squeeze_void_average_x
_platon_squeeze_void_average_y
_platon_squeeze_void_average_z
_platon_squeeze_void_volume
_platon_squeeze_void_count_electrons
_platon_squeeze_void_content
1 0.250 0.007 -0.004 1345 299 ' '
2 0.750 -0.014 -0.029 1346 299 ' '
